data_7213550
loop_
_publ_author_name
'Iwase, Noriaki'
'Shigeno, Yuta'
'Wakabayashi, Takashi'
'Sato, Tomohiro'
'Tajima, Nobuo'
'Kuroda, Reiko'
'Imai, Yoshitane'

_publ_section_title
;
 Molecular recognition of a large bisphenol A derivative,
 \a,\a&#x2032;-bis(4-hydroxyphenyl)-1,4-diisopropylbenzene, using
 p-benzoquinone derivatives
;
_journal_issue 2
_journal_name_full CrystEngComm
_journal_page_first 159
_journal_paper_doi 10.1039/c3ce41432a
_journal_volume 16
_journal_year 2014
_chemical_formula_sum 'C28 H30 O3'
_chemical_formula_weight 414.52
_chemical_name_systematic
;
 ?
;
_space_group_IT_number 14
_symmetry_cell_setting monoclinic
_symmetry_space_group_name_Hall '-P 2yn'
_symmetry_space_group_name_H-M 'P 1 21/n 1'
_atom_sites_solution_hydrogens geom
_atom_sites_solution_primary direct
_atom_sites_solution_secondary difmap
_audit_creation_method SHELXL-97
_cell_angle_alpha 90.00
_cell_angle_beta 90.9990(10)
_cell_angle_gamma 90.00
_cell_formula_units_Z 4
_cell_length_a 6.5163(4)
_cell_length_b 29.4058(19)
_cell_length_c 11.3547(7)
_cell_measurement_reflns_used 3776
_cell_measurement_temperature 115(2)
_cell_measurement_theta_max 27.85
_cell_measurement_theta_min 1.38
_cell_volume 2175.4(2)
_computing_structure_refinement 'SHELXL-97 (Sheldrick, 2008)'
_computing_structure_solution 'SHELXS-97 (Sheldrick, 2008)'
_diffrn_ambient_temperature 115(2)
_diffrn_measured_fraction_theta_full 0.973
_diffrn_measured_fraction_theta_max 0.973
_diffrn_measurement_device_type 'Bruker APEX'
_diffrn_measurement_method \w-scans
_diffrn_radiation_monochromator graphite
_diffrn_radiation_source 'fine-focus sealed tube'
_diffrn_radiation_type MoK\a
_diffrn_radiation_wavelength 0.71073
_diffrn_reflns_av_R_equivalents 0.0465
_diffrn_reflns_av_sigmaI/netI 0.0519
_diffrn_reflns_limit_h_max 8
_diffrn_reflns_limit_h_min -7
_diffrn_reflns_limit_k_max 37
_diffrn_reflns_limit_k_min -38
_diffrn_reflns_limit_l_max 14
_diffrn_reflns_limit_l_min -14
_diffrn_reflns_number 19082
_diffrn_reflns_theta_full 27.85
_diffrn_reflns_theta_max 27.85
_diffrn_reflns_theta_min 1.38
_exptl_absorpt_coefficient_mu 0.081
_exptl_absorpt_correction_T_max 0.9960
_exptl_absorpt_correction_T_min 0.9685
_exptl_absorpt_correction_type empirical
_exptl_absorpt_process_details 'Bruker SADABS'
_exptl_crystal_colour red
_exptl_crystal_density_diffrn 1.266
_exptl_crystal_density_method 'not measured'
_exptl_crystal_description plate
_exptl_crystal_F_000 888
_exptl_crystal_size_max 0.40
_exptl_crystal_size_mid 0.40
_exptl_crystal_size_min 0.05
_refine_diff_density_max 0.301
_refine_diff_density_min -0.235
_refine_diff_density_rms 0.050
_refine_ls_extinction_method none
_refine_ls_goodness_of_fit_ref 1.034
_refine_ls_hydrogen_treatment constr
_refine_ls_matrix_type full
_refine_ls_number_parameters 287
_refine_ls_number_reflns 5045
_refine_ls_number_restraints 0
_refine_ls_restrained_S_all 1.034
_refine_ls_R_factor_all 0.0804
_refine_ls_R_factor_gt 0.0559
_refine_ls_shift/su_max 0.001
_refine_ls_shift/su_mean 0.000
_refine_ls_structure_factor_coef Fsqd
_refine_ls_weighting_details 'calc w=1/[\s^2^(Fo^2^)+(0.0535P)^2^+0.8991P] where P=(Fo^2^+2Fc^2^)/3'
_refine_ls_weighting_scheme calc
_refine_ls_wR_factor_gt 0.1194
_refine_ls_wR_factor_ref 0.1298
_reflns_number_gt 3776
_reflns_number_total 5045
_reflns_threshold_expression >2\s(I)
_cod_data_source_file c3ce41432a.txt
_cod_data_source_block imai102_2
_cod_original_sg_symbol_H-M P21/n
_cod_database_code 7213550

loop_
_symmetry_equiv_pos_as_xyz
'x, y, z'
'-x+1/2, y+1/2, -z+1/2'
'-x, -y, -z'
'x-1/2, -y-1/2, z-1/2'

loop_
_atom_site_label
_atom_site_type_symbol
_atom_site_fract_x
_atom_site_fract_y
_atom_site_fract_z
_atom_site_U_iso_or_equiv
_atom_site_adp_type
_atom_site_occupancy
_atom_site_symmetry_multiplicity
_atom_site_calc_flag
_atom_site_refinement_flags
C1 C 0.1648(3) -0.02815(6) 0.24020(15) 0.0179(4) Uani 1 1 d .
C2 C 0.3633(3) -0.01133(6) 0.25169(15) 0.0184(4) Uani 1 1 d .
H2 H 0.4636 -0.0278 0.2958 0.022 Uiso 1 1 calc R
C3 C 0.4151(3) 0.02939(6) 0.19910(15) 0.0186(4) Uani 1 1 d .
H3 H 0.5516 0.0404 0.2078 0.022 Uiso 1 1 calc R
C4 C 0.2727(3) 0.05481(6) 0.13359(14) 0.0168(4) Uani 1 1 d .
C5 C 0.0738(3) 0.03773(6) 0.12553(15) 0.0198(4) Uani 1 1 d .
H5 H -0.0274 0.0544 0.0825 0.024 Uiso 1 1 calc R
C6 C 0.0191(3) -0.00287(6) 0.17846(16) 0.0217(4) Uani 1 1 d .
H6 H -0.1185 -0.0134 0.1724 0.026 Uiso 1 1 calc R
C7 C 0.3448(3) 0.09681(6) 0.06563(15) 0.0186(4) Uani 1 1 d .
C8 C 0.4921(3) 0.07948(6) -0.02942(16) 0.0243(4) Uani 1 1 d .
H8A H 0.6157 0.0669 0.0086 0.036 Uiso 1 1 calc R
H8B H 0.5305 0.1048 -0.0808 0.036 Uiso 1 1 calc R
H8C H 0.4238 0.0558 -0.0764 0.036 Uiso 1 1 calc R
C9 C 0.1674(3) 0.12133(6) 0.00162(17) 0.0252(4) Uani 1 1 d .
H9A H 0.0990 0.1002 -0.0531 0.038 Uiso 1 1 calc R
H9B H 0.2212 0.1473 -0.0423 0.038 Uiso 1 1 calc R
H9C H 0.0686 0.1321 0.0594 0.038 Uiso 1 1 calc R
C10 C 0.4498(3) 0.13153(6) 0.14874(15) 0.0179(4) Uani 1 1 d .
C11 C 0.3594(3) 0.14334(6) 0.25445(15) 0.0211(4) Uani 1 1 d .
H11 H 0.2366 0.1285 0.2768 0.025 Uiso 1 1 calc R
C12 C 0.4445(3) 0.17638(6) 0.32854(15) 0.0210(4) Uani 1 1 d .
H12 H 0.3785 0.1835 0.4002 0.025 Uiso 1 1 calc R
C13 C 0.6242(3) 0.19923(6) 0.29975(15) 0.0170(4) Uani 1 1 d .
C14 C 0.7143(3) 0.18717(6) 0.19424(16) 0.0216(4) Uani 1 1 d .
H14 H 0.8376 0.2019 0.1720 0.026 Uiso 1 1 calc R
C15 C 0.6293(3) 0.15417(6) 0.12000(16) 0.0221(4) Uani 1 1 d .
H15 H 0.6953 0.1470 0.0484 0.026 Uiso 1 1 calc R
C16 C 0.7281(3) 0.23403(6) 0.38224(15) 0.0181(4) Uani 1 1 d .
C17 C 0.8953(3) 0.20890(6) 0.45383(16) 0.0242(4) Uani 1 1 d .
H17A H 0.9653 0.2304 0.5070 0.036 Uiso 1 1 calc R
H17B H 0.9951 0.1956 0.4001 0.036 Uiso 1 1 calc R
H17C H 0.8323 0.1847 0.5001 0.036 Uiso 1 1 calc R
C18 C 0.5787(3) 0.25455(6) 0.47159(16) 0.0226(4) Uani 1 1 d .
H18A H 0.4661 0.2699 0.4292 0.034 Uiso 1 1 calc R
H18B H 0.6519 0.2766 0.5216 0.034 Uiso 1 1 calc R
H18C H 0.5230 0.2302 0.5207 0.034 Uiso 1 1 calc R
C19 C 0.8182(3) 0.27333(6) 0.30996(14) 0.0167(4) Uani 1 1 d .
C20 C 1.0215(3) 0.28744(6) 0.31908(15) 0.0197(4) Uani 1 1 d .
H20 H 1.1133 0.2713 0.3698 0.024 Uiso 1 1 calc R
C21 C 1.0944(3) 0.32440(6) 0.25619(16) 0.0207(4) Uani 1 1 d .
H21 H 1.2343 0.3332 0.2638 0.025 Uiso 1 1 calc R
C22 C 0.9624(3) 0.34850(6) 0.18222(15) 0.0182(4) Uani 1 1 d .
C23 C 0.7589(3) 0.33519(6) 0.17057(15) 0.0187(4) Uani 1 1 d .
H23 H 0.6675 0.3514 0.1198 0.022 Uiso 1 1 calc R
C24 C 0.6898(3) 0.29797(6) 0.23365(14) 0.0176(4) Uani 1 1 d .
H24 H 0.5504 0.2889 0.2246 0.021 Uiso 1 1 calc R
O1 O 0.1055(2) -0.06859(4) 0.28907(11) 0.0232(3) Uani 1 1 d .
H1 H 0.2089 -0.0821 0.3171 0.035 Uiso 1 1 calc R
O22 O 1.04206(19) 0.38503(4) 0.12209(11) 0.0233(3) Uani 1 1 d .
H22 H 0.9504 0.3964 0.0783 0.035 Uiso 1 1 calc R
C31 C 1.1287(3) 0.03896(6) 0.48998(15) 0.0200(4) Uani 1 1 d .
C32 C 0.9105(3) 0.04098(6) 0.44856(14) 0.0198(4) Uani 1 1 d .
C33 C 0.7933(3) 0.00404(6) 0.46171(15) 0.0206(4) Uani 1 1 d .
H33 H 0.6527 0.0058 0.4386 0.025 Uiso 1 1 calc R
O31 O 1.2386(2) 0.07273(4) 0.48510(11) 0.0266(3) Uani 1 1 d .
C34 C 0.8369(3) 0.08461(6) 0.39586(17) 0.0275(4) Uani 1 1 d .
H34A H 0.6874 0.0835 0.3851 0.041 Uiso 1 1 calc R
H34B H 0.9011 0.0891 0.3193 0.041 Uiso 1 1 calc R
H34C H 0.8738 0.1098 0.4485 0.041 Uiso 1 1 calc R

loop_
_atom_site_aniso_label
_atom_site_aniso_U_11
_atom_site_aniso_U_22
_atom_site_aniso_U_33
_atom_site_aniso_U_23
_atom_site_aniso_U_13
_atom_site_aniso_U_12
C1 0.0227(9) 0.0149(8) 0.0164(8) -0.0037(7) 0.0049(7) -0.0028(7)
C2 0.0205(9) 0.0167(9) 0.0179(8) -0.0011(7) -0.0016(7) 0.0013(7)
C3 0.0168(9) 0.0169(9) 0.0221(9) -0.0042(7) -0.0005(7) -0.0014(7)
C4 0.0216(9) 0.0139(8) 0.0150(8) -0.0038(6) 0.0016(7) 0.0000(7)
C5 0.0191(9) 0.0208(9) 0.0194(8) -0.0015(7) -0.0027(7) 0.0026(7)
C6 0.0187(9) 0.0232(10) 0.0232(9) -0.0029(7) 0.0014(7) -0.0044(8)
C7 0.0216(9) 0.0159(9) 0.0183(8) -0.0004(7) -0.0006(7) -0.0019(7)
C8 0.0301(11) 0.0225(10) 0.0204(9) -0.0049(7) 0.0032(8) -0.0027(8)
C9 0.0290(11) 0.0205(9) 0.0258(9) 0.0032(8) -0.0058(8) -0.0027(8)
C10 0.0197(9) 0.0142(9) 0.0198(8) -0.0005(7) -0.0010(7) 0.0010(7)
C11 0.0199(10) 0.0210(9) 0.0226(9) -0.0006(7) 0.0044(7) -0.0046(7)
C12 0.0237(10) 0.0207(9) 0.0188(8) -0.0015(7) 0.0042(7) -0.0010(7)
C13 0.0173(9) 0.0152(9) 0.0186(8) 0.0015(6) -0.0008(7) 0.0007(7)
C14 0.0197(10) 0.0204(9) 0.0249(9) -0.0018(7) 0.0055(7) -0.0054(8)
C15 0.0248(10) 0.0218(9) 0.0198(9) -0.0028(7) 0.0054(7) -0.0015(8)
C16 0.0201(9) 0.0158(9) 0.0183(8) 0.0000(7) -0.0007(7) -0.0007(7)
C17 0.0287(11) 0.0199(9) 0.0239(9) 0.0042(7) -0.0053(8) -0.0008(8)
C18 0.0281(11) 0.0191(9) 0.0207(9) -0.0036(7) 0.0023(7) -0.0020(8)
C19 0.0200(9) 0.0148(8) 0.0152(8) -0.0034(6) -0.0014(6) 0.0001(7)
C20 0.0205(10) 0.0181(9) 0.0205(9) 0.0002(7) -0.0033(7) 0.0025(7)
C21 0.0169(9) 0.0197(9) 0.0255(9) -0.0047(7) -0.0017(7) -0.0014(7)
C22 0.0238(10) 0.0140(9) 0.0169(8) -0.0031(7) 0.0024(7) -0.0006(7)
C23 0.0209(9) 0.0187(9) 0.0165(8) -0.0007(7) -0.0033(7) 0.0024(7)
C24 0.0168(9) 0.0182(9) 0.0176(8) -0.0022(7) -0.0011(7) -0.0007(7)
O1 0.0256(7) 0.0182(7) 0.0258(7) 0.0018(5) 0.0010(5) -0.0033(5)
O22 0.0237(7) 0.0208(7) 0.0255(7) 0.0044(5) -0.0004(5) -0.0030(5)
C31 0.0247(10) 0.0209(9) 0.0145(8) -0.0039(7) 0.0043(7) -0.0047(8)
C32 0.0250(10) 0.0203(9) 0.0142(8) -0.0027(7) 0.0046(7) 0.0009(7)
C33 0.0178(9) 0.0256(10) 0.0184(8) -0.0025(7) 0.0006(7) 0.0003(7)
O31 0.0315(8) 0.0225(7) 0.0261(7) -0.0030(5) 0.0059(6) -0.0110(6)
C34 0.0346(12) 0.0221(10) 0.0259(10) -0.0004(8) 0.0004(8) 0.0043(8)

loop_
_atom_type_symbol
_atom_type_description
_atom_type_scat_dispersion_real
_atom_type_scat_dispersion_imag
_atom_type_scat_source
C C 0.0033 0.0016 'International Tables Vol C Tables 4.2.6.8 and 6.1.1.4'
H H 0.0000 0.0000 'International Tables Vol C Tables 4.2.6.8 and 6.1.1.4'
O O 0.0106 0.0060 'International Tables Vol C Tables 4.2.6.8 and 6.1.1.4'

loop_
_geom_angle_atom_site_label_1
_geom_angle_atom_site_label_2
_geom_angle_atom_site_label_3
_geom_angle
_geom_angle_site_symmetry_1
_geom_angle_site_symmetry_3
O1 C1 C6 118.31(16) . .
O1 C1 C2 122.67(16) . .
C6 C1 C2 119.01(16) . .
C3 C2 C1 120.15(16) . .
C2 C3 C4 121.92(16) . .
C5 C4 C3 116.83(16) . .
C5 C4 C7 123.40(15) . .
C3 C4 C7 119.51(15) . .
C6 C5 C4 121.91(16) . .
C5 C6 C1 120.15(17) . .
C4 C7 C9 112.44(15) . .
C4 C7 C10 111.20(13) . .
C9 C7 C10 107.55(14) . .
C4 C7 C8 106.59(14) . .
C9 C7 C8 107.26(14) . .
C10 C7 C8 111.80(15) . .
C15 C10 C11 117.00(16) . .
C15 C10 C7 122.68(15) . .
C11 C10 C7 120.23(16) . .
C10 C11 C12 121.70(17) . .
C11 C12 C13 121.41(16) . .
C14 C13 C12 116.67(16) . .
C14 C13 C16 120.46(15) . .
C12 C13 C16 122.77(15) . .
C13 C14 C15 121.96(17) . .
C10 C15 C14 121.26(16) . .
C13 C16 C17 107.64(14) . .
C13 C16 C19 110.06(13) . .
C17 C16 C19 111.67(14) . .
C13 C16 C18 112.64(14) . .
C17 C16 C18 106.88(14) . .
C19 C16 C18 107.95(14) . .
C20 C19 C24 116.84(16) . .
C20 C19 C16 123.78(15) . .
C24 C19 C16 119.33(15) . .
C21 C20 C19 121.95(16) . .
C22 C21 C20 119.84(16) . .
O22 C22 C21 117.61(16) . .
O22 C22 C23 122.69(15) . .
C21 C22 C23 119.70(16) . .
C22 C23 C24 119.46(16) . .
C23 C24 C19 122.20(16) . .
O31 C31 C33 121.13(17) . 3_756
O31 C31 C32 120.51(17) . .
C33 C31 C32 118.35(15) 3_756 .
C33 C32 C34 124.28(17) . .
C33 C32 C31 118.40(16) . .
C34 C32 C31 117.32(16) . .
C32 C33 C31 123.19(17) . 3_756

loop_
_geom_bond_atom_site_label_1
_geom_bond_atom_site_label_2
_geom_bond_distance
_geom_bond_site_symmetry_2
C1 O1 1.371(2) .
C1 C6 1.386(3) .
C1 C2 1.388(2) .
C2 C3 1.382(2) .
C3 C4 1.396(2) .
C4 C5 1.391(2) .
C4 C7 1.534(2) .
C5 C6 1.386(2) .
C7 C9 1.535(2) .
C7 C10 1.542(2) .
C7 C8 1.544(2) .
C10 C15 1.390(2) .
C10 C11 1.390(2) .
C11 C12 1.394(2) .
C12 C13 1.394(2) .
C13 C14 1.390(2) .
C13 C16 1.537(2) .
C14 C15 1.394(2) .
C16 C17 1.537(2) .
C16 C19 1.540(2) .
C16 C18 1.542(2) .
C19 C20 1.390(2) .
C19 C24 1.397(2) .
C20 C21 1.389(2) .
C21 C22 1.386(2) .
C22 O22 1.379(2) .
C22 C23 1.387(2) .
C23 C24 1.387(2) .
C31 O31 1.226(2) .
C31 C33 1.465(3) 3_756
C31 C32 1.491(3) .
C32 C33 1.338(2) .
C32 C34 1.491(2) .
C33 C31 1.465(3) 3_756
